data_4505571
loop_
_publ_author_name
'Cepeda, Javier'
'Beobide, Garikoitz'
'Castillo, Oscar'
'Luque, Antonio'
'P\'erez-Y\'a\~nez, Sonia'
'Rom\'an, Pascual'

_publ_contact_author
;
 Oscar Castillo. Departamento de Quimica Inorganica. 
Facultad de Ciencia y Tecnologia
Universidad del Pais Vasco,  Apdo. 644, 
E-48080 Bilbao, Spain
;
_publ_section_title
;
 Structure-Directing Effect of Organic Cations in the Assembly of Anionic
 In(III)/Diazinedicarboxylate Architectures
;
_journal_issue 3
_journal_name_full 'Crystal Growth &amp; Design'
_journal_page_first 1501
_journal_paper_doi 10.1021/cg201572y
_journal_volume 12
_journal_year 2012
_chemical_compound_source 'synthesis as described'
_chemical_formula_moiety 'C12 H4 In N4 O8, 2(C2 N0.50), 2(O)'
_chemical_formula_structural 'C12 H4 In N4 O8, 2(C2 N0.50), 2(O)'
_chemical_formula_sum 'C16 H4 In N5 O10'
_chemical_formula_weight 557.19
_chemical_name_systematic
;
poly-{[diethylammonium (mu-pyrazine-2,5-dicarboxylato)-k2N,O:k2N',O')
indate(III)]-water (1/2)}
;
_space_group_IT_number 15
_symmetry_cell_setting monoclinic
_symmetry_Int_Tables_number 15
_symmetry_space_group_name_Hall '-C 2yc'
_symmetry_space_group_name_H-M 'C 1 2/c 1'
_atom_sites_solution_hydrogens geom
_atom_sites_solution_primary direct
_atom_sites_solution_secondary difmap
_audit_creation_method SHELXL97
_cell_angle_alpha 90.000
_cell_angle_beta 106.84(1)
_cell_angle_gamma 90.000
_cell_formula_units_Z 4
_cell_length_a 10.828(1)
_cell_length_b 17.088(1)
_cell_length_c 11.467(1)
_cell_measurement_reflns_used 5442
_cell_measurement_temperature 100(2)
_cell_measurement_theta_max 30.00
_cell_measurement_theta_min 3.02
_cell_volume 2030.7(3)
_computing_cell_refinement 'CrysAlis CCD (Oxford Diffraction, 2003)'
_computing_data_collection 'CrysAlis CCD (Oxford Diffraction, 2003)'
_computing_data_reduction 'CrysAlis RED (Oxford Diffraction, 2003)'
_computing_molecular_graphics 'Ortep-3 (Farrugia, 1997)'
_computing_publication_material 'WinGX (Farrugia, 1999)'
_computing_structure_refinement 'SHELXL-97 (Sheldrick, 1997)'
_computing_structure_solution 'Sir92 (Altomare et al., 1993)'
_diffrn_ambient_temperature 100(2)
_diffrn_measured_fraction_theta_full 0.968
_diffrn_measured_fraction_theta_max 0.968
_diffrn_measurement_device_type Xcalibur
_diffrn_measurement_method \w
_diffrn_radiation_monochromator graphite
_diffrn_radiation_source 'fine-focus sealed tube'
_diffrn_radiation_type MoK\a
_diffrn_radiation_wavelength 0.71073
_diffrn_reflns_av_R_equivalents 0.0342
_diffrn_reflns_av_sigmaI/netI 0.0661
_diffrn_reflns_limit_h_max 15
_diffrn_reflns_limit_h_min -13
_diffrn_reflns_limit_k_max 24
_diffrn_reflns_limit_k_min -19
_diffrn_reflns_limit_l_max 16
_diffrn_reflns_limit_l_min -12
_diffrn_reflns_number 5442
_diffrn_reflns_theta_full 30.00
_diffrn_reflns_theta_max 30.00
_diffrn_reflns_theta_min 3.02
_diffrn_standards_decay_% 0
_diffrn_standards_interval_count 0
_diffrn_standards_interval_time 0
_diffrn_standards_number 0
_exptl_absorpt_coefficient_mu 1.231
_exptl_absorpt_correction_T_max 0.812
_exptl_absorpt_correction_T_min 0.710
_exptl_absorpt_correction_type numerical
_exptl_absorpt_process_details
;
CrysAlis RED, Oxford Diffraction Ltd.,
Version 1.170.32 (release 06.06.2003 CrysAlis170 VC++)
(compiled Jun  6 2003,13:53:32)
Analytical numeric absorption correction using a multifaceted crystal
model based on expressions derived by R.C. Clark & J.S. Reid.
;
_exptl_crystal_colour colourless
_exptl_crystal_density_diffrn 1.816
_exptl_crystal_density_meas 1.82(1)
_exptl_crystal_density_method flotation
_exptl_crystal_description rhombohedral
_exptl_crystal_F_000 1112
_exptl_crystal_size_max 0.32
_exptl_crystal_size_mid 0.24
_exptl_crystal_size_min 0.17
_refine_diff_density_max 2.115
_refine_diff_density_min -1.388
_refine_diff_density_rms 0.195
_refine_ls_extinction_method none
_refine_ls_goodness_of_fit_ref 1.008
_refine_ls_hydrogen_treatment constr
_refine_ls_matrix_type full
_refine_ls_number_parameters 143
_refine_ls_number_reflns 2877
_refine_ls_number_restraints 11
_refine_ls_restrained_S_all 1.016
_refine_ls_R_factor_all 0.0644
_refine_ls_R_factor_gt 0.0511
_refine_ls_shift/su_max 0.000
_refine_ls_shift/su_mean 0.000
_refine_ls_structure_factor_coef Fsqd
_refine_ls_weighting_details 'calc w=1/[\s^2^(Fo^2^)+(0.0793P)^2^+0.0000P] where P=(Fo^2^+2Fc^2^)/3'
_refine_ls_weighting_scheme calc
_refine_ls_wR_factor_gt 0.1239
_refine_ls_wR_factor_ref 0.1296
_reflns_number_gt 2357
_reflns_number_total 2877
_reflns_threshold_expression >2sigma(I)
_cod_data_source_file cg201572y_si_002.cif
_cod_data_source_block Compound4
_cod_original_cell_volume 2030.7(2)
_cod_original_sg_symbol_H-M C2/c
_cod_database_code 4505571

loop_
_symmetry_equiv_pos_as_xyz
'x, y, z'
'-x, y, -z+1/2'
'x+1/2, y+1/2, z'
'-x+1/2, y+1/2, -z+1/2'
'-x, -y, -z'
'x, -y, z-1/2'
'-x+1/2, -y+1/2, -z'
'x+1/2, -y+1/2, z-1/2'

loop_
_atom_site_label
_atom_site_type_symbol
_atom_site_fract_x
_atom_site_fract_y
_atom_site_fract_z
_atom_site_U_iso_or_equiv
_atom_site_adp_type
_atom_site_occupancy
_atom_site_symmetry_multiplicity
_atom_site_calc_flag
_atom_site_refinement_flags
_atom_site_disorder_assembly
_atom_site_disorder_group
In1 In 0.5000 0.13697(2) 0.2500 0.01704(14) Uani 1 2 d S . .
N11 N 0.6486(3) 0.2107(2) 0.4191(3) 0.0215(7) Uani 1 1 d . . .
C13 C 0.8381(4) 0.2894(3) 0.4614(4) 0.0256(9) Uani 1 1 d . . .
H13 H 0.8976 0.3162 0.4320 0.031 Uiso 1 1 calc R . .
C23 C 0.4005(4) -0.0506(2) -0.0351(3) 0.0181(8) Uani 1 1 d . . .
H23 H 0.3312 -0.0851 -0.0577 0.022 Uiso 1 1 calc R . .
N21 N 0.5016(3) 0.05767(19) 0.0835(3) 0.0151(6) Uani 1 1 d . . .
C22 C 0.4024(4) 0.0087(2) 0.0494(3) 0.0164(7) Uani 1 1 d . . .
C12 C 0.7366(4) 0.2501(2) 0.3804(4) 0.0218(8) Uani 1 1 d . . .
C14 C 0.7171(4) 0.2511(3) 0.2439(4) 0.0232(9) Uani 1 1 d . . .
O141 O 0.6211(3) 0.21238(17) 0.1786(2) 0.0232(6) Uani 1 1 d . . .
O142 O 0.7911(4) 0.2895(2) 0.2046(3) 0.0375(9) Uani 1 1 d . . .
C24 C 0.2965(4) 0.0190(2) 0.1090(3) 0.0198(8) Uani 1 1 d . . .
O241 O 0.3180(3) 0.06789(17) 0.1946(2) 0.0202(6) Uani 1 1 d . . .
O242 O 0.1966(3) -0.0199(2) 0.0687(3) 0.0352(8) Uani 1 1 d . . .
O1W O 1.0000 0.3943(3) 0.2500 0.0320(11) Uani 1 2 d S . .
O2W O -0.1349(9) 0.1750(6) 0.0525(9) 0.057(2) Uiso 0.50 1 d P A -1
C31 C -0.0348(14) -0.0860(8) 0.2045(13) 0.074(3) Uiso 0.50 1 d PDU B -1
C32 C 0.0570(11) -0.0334(7) 0.2888(14) 0.080(2) Uiso 0.50 1 d PDU B -1
N33 N -0.0042(12) 0.0357(6) 0.3259(12) 0.082(2) Uiso 0.50 1 d PDU B -1
C34 C 0.0478(16) 0.1121(7) 0.3021(12) 0.086(2) Uiso 0.50 1 d PDU B -1
C35 C 0.060(2) 0.1641(8) 0.4082(15) 0.090(3) Uiso 0.50 1 d PDU B -1

loop_
_atom_site_aniso_label
_atom_site_aniso_U_11
_atom_site_aniso_U_22
_atom_site_aniso_U_33
_atom_site_aniso_U_23
_atom_site_aniso_U_13
_atom_site_aniso_U_12
In1 0.0232(2) 0.0174(2) 0.01062(18) 0.000 0.00514(13) 0.000
N11 0.0298(18) 0.0186(17) 0.0154(14) -0.0045(13) 0.0055(13) -0.0059(14)
C13 0.034(2) 0.025(2) 0.0186(18) -0.0023(16) 0.0089(17) -0.0115(18)
C23 0.0190(18) 0.0180(19) 0.0163(16) -0.0007(15) 0.0035(14) -0.0037(15)
N21 0.0182(15) 0.0153(15) 0.0101(12) -0.0012(12) 0.0015(11) 0.0000(12)
C22 0.0166(17) 0.0184(19) 0.0125(15) 0.0014(14) 0.0019(13) -0.0015(14)
C12 0.032(2) 0.0173(19) 0.0166(17) -0.0030(15) 0.0078(16) -0.0021(16)
C14 0.035(2) 0.020(2) 0.0156(17) -0.0014(15) 0.0081(16) -0.0041(17)
O141 0.0361(16) 0.0189(14) 0.0128(12) -0.0005(11) 0.0043(11) -0.0074(12)
O142 0.047(2) 0.047(2) 0.0185(14) -0.0050(14) 0.0105(14) -0.0277(17)
C24 0.0191(18) 0.026(2) 0.0141(16) -0.0014(15) 0.0047(14) 0.0015(16)
O241 0.0189(13) 0.0272(16) 0.0140(11) -0.0036(11) 0.0041(10) 0.0005(11)
O242 0.0231(15) 0.050(2) 0.0346(17) -0.0198(16) 0.0122(13) -0.0142(15)
O1W 0.031(2) 0.020(2) 0.042(3) 0.000 0.005(2) 0.000

loop_
_atom_type_symbol
_atom_type_description
_atom_type_scat_dispersion_real
_atom_type_scat_dispersion_imag
_atom_type_scat_source
C C 0.0033 0.0016 'International Tables Vol C Tables 4.2.6.8 and 6.1.1.4'
H H 0.0000 0.0000 'International Tables Vol C Tables 4.2.6.8 and 6.1.1.4'
N N 0.0061 0.0033 'International Tables Vol C Tables 4.2.6.8 and 6.1.1.4'
O O 0.0106 0.0060 'International Tables Vol C Tables 4.2.6.8 and 6.1.1.4'
In In -0.7276 1.3100 'International Tables Vol C Tables 4.2.6.8 and 6.1.1.4'

loop_
_geom_angle_atom_site_label_1
_geom_angle_atom_site_label_2
_geom_angle_atom_site_label_3
_geom_angle
_geom_angle_site_symmetry_1
_geom_angle_site_symmetry_3
O141 In1 O141 106.80(17) 2_655 .
O141 In1 O241 80.81(11) 2_655 .
O141 In1 O241 142.37(10) . .
O141 In1 O241 142.37(10) 2_655 2_655
O141 In1 O241 80.81(11) . 2_655
O241 In1 O241 115.96(15) . 2_655
O141 In1 N21 143.25(10) 2_655 .
O141 In1 N21 83.54(11) . .
O241 In1 N21 71.11(11) . .
O241 In1 N21 73.22(10) 2_655 .
O141 In1 N21 83.54(11) 2_655 2_655
O141 In1 N21 143.25(10) . 2_655
O241 In1 N21 73.22(10) . 2_655
O241 In1 N21 71.11(11) 2_655 2_655
N21 In1 N21 109.43(16) . 2_655
O141 In1 N11 74.22(12) 2_655 .
O141 In1 N11 70.44(11) . .
O241 In1 N11 144.52(11) . .
O241 In1 N11 74.05(11) 2_655 .
N21 In1 N11 140.80(12) . .
N21 In1 N11 79.21(11) 2_655 .
O141 In1 N11 70.44(11) 2_655 2_655
O141 In1 N11 74.22(12) . 2_655
O241 In1 N11 74.05(11) . 2_655
O241 In1 N11 144.52(11) 2_655 2_655
N21 In1 N11 79.21(11) . 2_655
N21 In1 N11 140.80(12) 2_655 2_655
N11 In1 N11 118.83(17) . 2_655
C13 N11 C12 117.6(3) 7_656 .
C13 N11 In1 130.9(3) 7_656 .
C12 N11 In1 111.1(2) . .
N11 C13 C12 120.9(4) 7_656 .
N21 C23 C22 119.9(3) 5_655 .
C22 N21 C23 119.5(3) . 5_655
C22 N21 In1 114.0(3) . .
C23 N21 In1 125.7(2) 5_655 .
N21 C22 C23 120.6(4) . .
N21 C22 C24 116.8(3) . .
C23 C22 C24 122.6(3) . .
N11 C12 C13 121.5(4) . .
N11 C12 C14 116.5(4) . .
C13 C12 C14 122.0(4) . .
O142 C14 O141 125.0(4) . .
O142 C14 C12 118.5(4) . .
O141 C14 C12 116.4(4) . .
C14 O141 In1 124.6(2) . .
O242 C24 O241 126.2(4) . .
O242 C24 C22 117.8(3) . .
O241 C24 C22 116.0(3) . .
C24 O241 In1 121.5(3) . .
N33 C32 C31 113.7(7) . .
C32 N33 C34 115.3(7) . .
N33 C34 C35 109.0(7) . .

loop_
_geom_bond_atom_site_label_1
_geom_bond_atom_site_label_2
_geom_bond_distance
_geom_bond_site_symmetry_2
In1 O141 2.161(3) 2_655
In1 O141 2.161(3) .
In1 O241 2.226(3) .
In1 O241 2.226(3) 2_655
In1 N21 2.346(3) .
In1 N21 2.346(3) 2_655
In1 N11 2.475(3) .
In1 N11 2.475(3) 2_655
N11 C13 1.336(5) 7_656
N11 C12 1.342(6) .
C13 N11 1.336(5) 7_656
C13 C12 1.390(6) .
C23 N21 1.336(5) 5_655
C23 C22 1.399(5) .
N21 C22 1.328(5) .
N21 C23 1.336(5) 5_655
C22 C24 1.506(6) .
C12 C14 1.518(6) .
C14 O142 1.219(5) .
C14 O141 1.276(5) .
C24 O242 1.239(5) .
C24 O241 1.258(5) .
C31 C32 1.475(5) .
C32 N33 1.475(5) .
N33 C34 1.479(5) .
C34 C35 1.481(5) .
